data_7150659
loop_
_publ_author_name
'Kerherv\'e, Jennifer'
'Botuha, Candice'
'Dubois, Jo\"elle'

_publ_section_title
;
 New asymmetric synthesis of protein farnesyltransferase inhibitors via
 palladium-catalyzed cross-coupling reactions of 2-iodo-imidazoles
;
_journal_issue 10
_journal_name_full 'Organic &amp; Biomolecular Chemistry'
_journal_page_first 2214
_journal_page_last 2222
_journal_paper_doi 10.1039/b902601k
_journal_volume 7
_journal_year 2009
_chemical_absolute_configuration syn
_chemical_formula_moiety 'C19 H23 N O5'
_chemical_formula_sum 'C19 H23 N O5'
_chemical_formula_weight 345.38
_chemical_name_systematic
;
(R)-ethyl 3-((S)-4-benzyl-2-oxooxazolidine-3-carbonyl)hex-5-enoate
;
_space_group_IT_number 4
_symmetry_cell_setting monoclinic
_symmetry_space_group_name_Hall 'P 2yb'
_symmetry_space_group_name_H-M 'P 1 21 1'
_atom_sites_solution_hydrogens geom
_atom_sites_solution_primary direct
_atom_sites_solution_secondary difmap
_audit_creation_method SHELXL-97
_cell_angle_alpha 90.00
_cell_angle_beta 106.652(8)
_cell_angle_gamma 90.00
_cell_formula_units_Z 2
_cell_length_a 7.361(3)
_cell_length_b 10.817(4)
_cell_length_c 12.310(4)
_cell_measurement_reflns_used 1596
_cell_measurement_temperature 293(2)
_cell_measurement_theta_max 24.71
_cell_measurement_theta_min 0.41
_cell_volume 939.1(6)
_computing_cell_refinement 'DENZO (Otwinowski & Minor, 1997); COLLECT (Nonius B.V., 1999)'
_computing_data_collection 'DENZO (Otwinowski & Minor, 1997); COLLECT (Nonius B.V., 1999)'
_computing_data_reduction 'SCALEPACK (Otwinowski & Minor, 1997)'
_computing_molecular_graphics 'PLATON (Spek, 2003)'
_computing_publication_material 'SHELXL97 (Sheldrick, 2008)'
_computing_structure_refinement 'SHELXL97 (Sheldrick, 2008); CRYSTALBUILDER (Welter, 2006)'
_computing_structure_solution 'SHELXS97 (Sheldrick, 2008)'
_diffrn_ambient_temperature 293(2)
_diffrn_detector_area_resol_mean 9
_diffrn_measured_fraction_theta_full 0.977
_diffrn_measured_fraction_theta_max 0.977
_diffrn_measurement_device_type 'Nonius kappa-CCD diffractometer'
_diffrn_measurement_method 'phi and omega scans'
_diffrn_radiation_monochromator graphite
_diffrn_radiation_source 'fine-focus sealed tube'
_diffrn_radiation_type MoK\a
_diffrn_radiation_wavelength 0.71069
_diffrn_reflns_av_R_equivalents 0.0308
_diffrn_reflns_av_sigmaI/netI 0.0362
_diffrn_reflns_limit_h_max 8
_diffrn_reflns_limit_h_min -8
_diffrn_reflns_limit_k_max 12
_diffrn_reflns_limit_k_min -12
_diffrn_reflns_limit_l_max 14
_diffrn_reflns_limit_l_min -14
_diffrn_reflns_number 8153
_diffrn_reflns_theta_full 24.59
_diffrn_reflns_theta_max 24.59
_diffrn_reflns_theta_min 2.55
_diffrn_standards_number 0
_exptl_absorpt_coefficient_mu 0.088
_exptl_absorpt_correction_T_max 0.99
_exptl_absorpt_correction_T_min 0.85
_exptl_absorpt_correction_type multi-scan
_exptl_absorpt_process_details 'Scalepack (Otwinowski & Minor, 1997)'
_exptl_crystal_colour colourless
_exptl_crystal_density_diffrn 1.221
_exptl_crystal_density_method 'not measured'
_exptl_crystal_description plate
_exptl_crystal_F_000 368
_exptl_crystal_size_max 0.60
_exptl_crystal_size_mid 0.58
_exptl_crystal_size_min 0.10
_refine_diff_density_max 0.162
_refine_diff_density_min -0.126
_refine_diff_density_rms 0.027
_refine_ls_extinction_coef 0.070(12)
_refine_ls_extinction_expression Fc^*^=kFc[1+0.001xFc^2^\l^3^/sin(2\q)]^-1/4^
_refine_ls_extinction_method SHELXL
_refine_ls_goodness_of_fit_ref 1.084
_refine_ls_hydrogen_treatment constr
_refine_ls_matrix_type full
_refine_ls_number_parameters 227
_refine_ls_number_reflns 1647
_refine_ls_number_restraints 1
_refine_ls_restrained_S_all 1.084
_refine_ls_R_factor_all 0.0561
_refine_ls_R_factor_gt 0.0411
_refine_ls_shift/su_max 0.001
_refine_ls_shift/su_mean 0.000
_refine_ls_structure_factor_coef Fsqd
_refine_ls_weighting_details 'calc w=1/[\s^2^(Fo^2^)+(0.0506P)^2^+0.1088P] where P=(Fo^2^+2Fc^2^)/3'
_refine_ls_weighting_scheme calc
_refine_ls_wR_factor_gt 0.0990
_refine_ls_wR_factor_ref 0.1082
_reflns_number_gt 1334
_reflns_number_total 1648
_reflns_threshold_expression >2sigma(I)
_cod_data_source_file b902601k.txt
_cod_data_source_block jz363
_cod_original_sg_symbol_H-M 'P 21'
_cod_database_code 7150659

loop_
_symmetry_equiv_pos_as_xyz
'x, y, z'
'-x, y+1/2, -z'

loop_
_atom_site_label
_atom_site_type_symbol
_atom_site_fract_x
_atom_site_fract_y
_atom_site_fract_z
_atom_site_U_iso_or_equiv
_atom_site_adp_type
_atom_site_occupancy
_atom_site_symmetry_multiplicity
_atom_site_calc_flag
_atom_site_refinement_flags
_atom_site_disorder_assembly
_atom_site_disorder_group
O2 O 0.5079(3) 0.2982(2) -0.0660(2) 0.0737(7) Uani 1 1 d . . .
O14 O 0.9274(4) 0.4933(2) 0.2112(2) 0.0772(7) Uani 1 1 d . . .
O21 O 1.3000(4) 0.3535(3) 0.1780(2) 0.0877(9) Uani 1 1 d . . .
O22 O 1.3924(3) 0.4591(3) 0.3395(2) 0.0817(8) Uani 1 1 d . . .
O25 O 0.7225(4) 0.1669(2) 0.0351(3) 0.0844(8) Uani 1 1 d . . .
N5 N 0.7380(3) 0.3784(2) 0.0733(2) 0.0564(6) Uani 1 1 d . . .
C1 C 0.6640(4) 0.2707(3) 0.0175(3) 0.0646(9) Uani 1 1 d . . .
C3 C 0.4608(5) 0.4278(4) -0.0593(4) 0.0754(11) Uani 1 1 d . . .
H3A H 0.3608 0.4375 -0.0230 0.091 Uiso 1 1 calc R . .
H3B H 0.4195 0.4644 -0.1343 0.091 Uiso 1 1 calc R . .
C4 C 0.6433(4) 0.4877(3) 0.0112(3) 0.0632(9) Uani 1 1 d . . .
H4 H 0.6154 0.5473 0.0642 0.076 Uiso 1 1 calc R . .
C5 C 1.6212(8) 0.6205(6) 0.3775(6) 0.134(2) Uani 1 1 d . . .
H5A H 1.6972 0.6729 0.3451 0.202 Uiso 1 1 calc R . .
H5B H 1.7023 0.5725 0.4378 0.202 Uiso 1 1 calc R . .
H5C H 1.5384 0.6704 0.4070 0.202 Uiso 1 1 calc R . .
C6 C 0.7624(5) 0.5493(3) -0.0566(3) 0.0680(9) Uani 1 1 d . . .
H6A H 0.6981 0.6236 -0.0918 0.082 Uiso 1 1 calc R . .
H6B H 0.8831 0.5738 -0.0049 0.082 Uiso 1 1 calc R . .
C7 C 0.7987(5) 0.4677(3) -0.1471(3) 0.0642(9) Uani 1 1 d . . .
C8 C 0.6855(6) 0.4733(5) -0.2578(4) 0.0892(13) Uani 1 1 d . . .
H8 H 0.5892 0.5318 -0.2789 0.107 Uiso 1 1 calc R . .
C9 C 0.7159(8) 0.3915(7) -0.3370(5) 0.1172(18) Uani 1 1 d . . .
H9 H 0.6389 0.3945 -0.4114 0.141 Uiso 1 1 calc R . .
C10 C 0.8596(10) 0.3054(6) -0.3063(6) 0.126(2) Uani 1 1 d . . .
H10 H 0.8781 0.2499 -0.3598 0.151 Uiso 1 1 calc R . .
C11 C 0.9746(8) 0.3017(4) -0.1978(6) 0.1024(14) Uani 1 1 d . . .
H11 H 1.0730 0.2446 -0.1773 0.123 Uiso 1 1 calc R . .
C12 C 0.9450(5) 0.3817(4) -0.1198(3) 0.0735(9) Uani 1 1 d . . .
H12 H 1.0247 0.3790 -0.0460 0.088 Uiso 1 1 calc R . .
C13 C 0.8816(4) 0.3903(3) 0.1744(3) 0.0591(8) Uani 1 1 d . . .
C14 C 1.5094(6) 0.5385(5) 0.2911(4) 0.1017(15) Uani 1 1 d . . .
H14A H 1.5927 0.4881 0.2610 0.122 Uiso 1 1 calc R . .
H14B H 1.4291 0.5866 0.2294 0.122 Uiso 1 1 calc R . .
C15 C 0.9673(4) 0.2759(3) 0.2372(3) 0.0609(8) Uani 1 1 d . . .
H15 H 0.9917 0.2163 0.1830 0.073 Uiso 1 1 calc R . .
C16 C 0.8233(5) 0.2178(4) 0.2950(4) 0.0801(11) Uani 1 1 d . . .
H16A H 0.8177 0.2692 0.3585 0.096 Uiso 1 1 calc R . .
H16B H 0.6981 0.2169 0.2410 0.096 Uiso 1 1 calc R . .
C17 C 0.8747(6) 0.0920(4) 0.3354(4) 0.0861(12) Uani 1 1 d . . .
H17 H 0.9189 0.0403 0.2881 0.103 Uiso 1 1 calc R . .
C18 C 0.8647(10) 0.0448(8) 0.4310(5) 0.150(2) Uani 1 1 d . . .
H18A H 0.8214 0.0928 0.4812 0.180 Uiso 1 1 calc R . .
H18B H 0.9010 -0.0367 0.4490 0.180 Uiso 1 1 calc R . .
C19 C 1.1553(5) 0.3087(4) 0.3243(3) 0.0720(10) Uani 1 1 d . . .
H19A H 1.1304 0.3611 0.3824 0.086 Uiso 1 1 calc R . .
H19B H 1.2151 0.2336 0.3605 0.086 Uiso 1 1 calc R . .
C20 C 1.2880(4) 0.3741(4) 0.2715(3) 0.0664(9) Uani 1 1 d . . .

loop_
_atom_site_aniso_label
_atom_site_aniso_U_11
_atom_site_aniso_U_22
_atom_site_aniso_U_33
_atom_site_aniso_U_23
_atom_site_aniso_U_13
_atom_site_aniso_U_12
O2 0.0578(13) 0.0587(14) 0.0958(18) 0.0027(13) 0.0078(12) -0.0069(12)
O14 0.0788(16) 0.0521(14) 0.0975(18) -0.0087(13) 0.0202(13) -0.0059(12)
O21 0.0938(18) 0.096(2) 0.0836(17) -0.0238(16) 0.0416(14) -0.0202(16)
O22 0.0712(14) 0.095(2) 0.0802(17) -0.0211(16) 0.0238(13) -0.0201(15)
O25 0.0854(17) 0.0413(13) 0.111(2) 0.0015(14) 0.0040(15) -0.0037(13)
N5 0.0519(13) 0.0380(13) 0.0782(17) 0.0036(13) 0.0169(12) -0.0018(13)
C1 0.0560(18) 0.047(2) 0.088(3) 0.0060(17) 0.0154(18) -0.0077(16)
C3 0.0573(18) 0.063(2) 0.107(3) 0.011(2) 0.0239(18) 0.0040(16)
C4 0.0576(17) 0.0462(17) 0.090(3) 0.0075(18) 0.0270(18) 0.0059(16)
C5 0.119(4) 0.125(5) 0.154(5) -0.017(4) 0.031(4) -0.048(4)
C6 0.070(2) 0.0455(17) 0.089(2) 0.0098(18) 0.0230(19) 0.0009(17)
C7 0.0646(18) 0.0524(19) 0.078(2) 0.0082(17) 0.0251(17) -0.0064(17)
C8 0.083(2) 0.093(3) 0.087(3) 0.012(3) 0.017(2) -0.013(3)
C9 0.125(4) 0.136(5) 0.087(3) -0.019(4) 0.024(3) -0.040(4)
C10 0.164(5) 0.102(4) 0.130(5) -0.040(4) 0.073(5) -0.032(4)
C11 0.119(4) 0.070(3) 0.136(5) -0.010(3) 0.066(3) 0.001(3)
C12 0.070(2) 0.063(2) 0.094(3) 0.006(2) 0.0333(18) 0.003(2)
C13 0.0579(17) 0.0476(18) 0.078(2) -0.0004(17) 0.0293(16) -0.0040(17)
C14 0.080(2) 0.120(4) 0.115(3) -0.027(3) 0.044(2) -0.033(3)
C15 0.0601(17) 0.0537(18) 0.071(2) 0.0037(17) 0.0224(16) -0.0030(16)
C16 0.080(2) 0.074(2) 0.093(3) 0.012(2) 0.036(2) -0.004(2)
C17 0.094(3) 0.079(3) 0.090(3) 0.014(2) 0.034(2) -0.011(2)
C18 0.211(6) 0.141(5) 0.112(4) 0.045(4) 0.072(4) 0.001(5)
C19 0.073(2) 0.079(2) 0.065(2) 0.0054(19) 0.0194(16) -0.003(2)
C20 0.0575(18) 0.073(2) 0.068(2) -0.008(2) 0.0168(16) 0.0014(19)

loop_
_atom_type_symbol
_atom_type_description
_atom_type_scat_dispersion_real
_atom_type_scat_dispersion_imag
_atom_type_scat_source
C C 0.0033 0.0000 'International Tables Vol C Tables 4.2.6.8 and 6.1.1.4'
H H 0.0000 0.0000 'International Tables Vol C Tables 4.2.6.8 and 6.1.1.4'
N N 0.0061 0.0000 'International Tables Vol C Tables 4.2.6.8 and 6.1.1.4'
O O 0.0106 0.0000 'International Tables Vol C Tables 4.2.6.8 and 6.1.1.4'

loop_
_geom_angle_atom_site_label_1
_geom_angle_atom_site_label_2
_geom_angle_atom_site_label_3
_geom_angle
_geom_angle_site_symmetry_1
_geom_angle_site_symmetry_3
_geom_angle_publ_flag
C1 O2 C3 109.7(3) . . ?
C20 O22 C14 116.9(3) . . ?
C1 N5 C13 127.8(3) . . ?
C1 N5 C4 111.0(2) . . ?
C13 N5 C4 121.2(3) . . ?
O25 C1 O2 122.1(3) . . ?
O25 C1 N5 129.0(3) . . ?
O2 C1 N5 108.9(3) . . ?
O2 C3 C4 104.9(3) . . ?
O2 C3 H3A 110.8 . . ?
C4 C3 H3A 110.8 . . ?
O2 C3 H3B 110.8 . . ?
C4 C3 H3B 110.8 . . ?
H3A C3 H3B 108.8 . . ?
N5 C4 C3 99.5(3) . . ?
N5 C4 C6 112.0(3) . . ?
C3 C4 C6 115.3(3) . . ?
N5 C4 H4 109.9 . . ?
C3 C4 H4 109.9 . . ?
C6 C4 H4 109.9 . . ?
C14 C5 H5A 109.5 . . ?
C14 C5 H5B 109.5 . . ?
H5A C5 H5B 109.5 . . ?
C14 C5 H5C 109.5 . . ?
H5A C5 H5C 109.5 . . ?
H5B C5 H5C 109.5 . . ?
C7 C6 C4 113.6(3) . . ?
C7 C6 H6A 108.8 . . ?
C4 C6 H6A 108.8 . . ?
C7 C6 H6B 108.8 . . ?
C4 C6 H6B 108.8 . . ?
H6A C6 H6B 107.7 . . ?
C8 C7 C12 118.4(4) . . ?
C8 C7 C6 121.4(4) . . ?
C12 C7 C6 120.2(3) . . ?
C7 C8 C9 119.6(5) . . ?
C7 C8 H8 120.2 . . ?
C9 C8 H8 120.2 . . ?
C10 C9 C8 120.4(5) . . ?
C10 C9 H9 119.8 . . ?
C8 C9 H9 119.8 . . ?
C11 C10 C9 120.1(5) . . ?
C11 C10 H10 120.0 . . ?
C9 C10 H10 120.0 . . ?
C12 C11 C10 119.6(5) . . ?
C12 C11 H11 120.2 . . ?
C10 C11 H11 120.2 . . ?
C11 C12 C7 121.8(4) . . ?
C11 C12 H12 119.1 . . ?
C7 C12 H12 119.1 . . ?
O14 C13 N5 118.5(3) . . ?
O14 C13 C15 122.3(3) . . ?
N5 C13 C15 119.1(3) . . ?
C5 C14 O22 109.8(4) . . ?
C5 C14 H14A 109.7 . . ?
O22 C14 H14A 109.7 . . ?
C5 C14 H14B 109.7 . . ?
O22 C14 H14B 109.7 . . ?
H14A C14 H14B 108.2 . . ?
C13 C15 C19 109.4(3) . . ?
C13 C15 C16 109.0(3) . . ?
C19 C15 C16 111.6(3) . . ?
C13 C15 H15 108.9 . . ?
C19 C15 H15 108.9 . . ?
C16 C15 H15 108.9 . . ?
C17 C16 C15 112.7(3) . . ?
C17 C16 H16A 109.1 . . ?
C15 C16 H16A 109.1 . . ?
C17 C16 H16B 109.1 . . ?
C15 C16 H16B 109.1 . . ?
H16A C16 H16B 107.8 . . ?
C18 C17 C16 126.6(6) . . ?
C18 C17 H17 116.7 . . ?
C16 C17 H17 116.7 . . ?
C17 C18 H18A 120.0 . . ?
C17 C18 H18B 120.0 . . ?
H18A C18 H18B 120.0 . . ?
C20 C19 C15 112.2(3) . . ?
C20 C19 H19A 109.2 . . ?
C15 C19 H19A 109.2 . . ?
C20 C19 H19B 109.2 . . ?
C15 C19 H19B 109.2 . . ?
H19A C19 H19B 107.9 . . ?
O21 C20 O22 122.9(3) . . ?
O21 C20 C19 124.4(3) . . ?
O22 C20 C19 112.6(3) . . ?

loop_
_geom_bond_atom_site_label_1
_geom_bond_atom_site_label_2
_geom_bond_distance
_geom_bond_site_symmetry_2
_geom_bond_publ_flag
O2 C1 1.338(4) . ?
O2 C3 1.453(5) . ?
O14 C13 1.214(4) . ?
O21 C20 1.200(4) . ?
O22 C20 1.329(4) . ?
O22 C14 1.459(5) . ?
O25 C1 1.199(4) . ?
N5 C1 1.383(4) . ?
N5 C13 1.389(4) . ?
N5 C4 1.471(4) . ?
C3 C4 1.519(5) . ?
C3 H3A 0.9700 . ?
C3 H3B 0.9700 . ?
C4 C6 1.525(5) . ?
C4 H4 0.9800 . ?
C5 C14 1.447(7) . ?
C5 H5A 0.9600 . ?
C5 H5B 0.9600 . ?
C5 H5C 0.9600 . ?
C6 C7 1.505(5) . ?
C6 H6A 0.9700 . ?
C6 H6B 0.9700 . ?
C7 C8 1.379(5) . ?
C7 C12 1.389(5) . ?
C8 C9 1.382(7) . ?
C8 H8 0.9300 . ?
C9 C10 1.378(9) . ?
C9 H9 0.9300 . ?
C10 C11 1.362(8) . ?
C10 H10 0.9300 . ?
C11 C12 1.356(6) . ?
C11 H11 0.9300 . ?
C12 H12 0.9300 . ?
C13 C15 1.498(5) . ?
C14 H14A 0.9700 . ?
C14 H14B 0.9700 . ?
C15 C19 1.530(5) . ?
C15 C16 1.568(5) . ?
C15 H15 0.9800 . ?
C16 C17 1.460(6) . ?
C16 H16A 0.9700 . ?
C16 H16B 0.9700 . ?
C17 C18 1.304(6) . ?
C17 H17 0.9300 . ?
C18 H18A 0.9300 . ?
C18 H18B 0.9300 . ?
C19 C20 1.497(5) . ?
C19 H19A 0.9700 . ?
C19 H19B 0.9700 . ?

loop_
_geom_torsion_atom_site_label_1
_geom_torsion_atom_site_label_2
_geom_torsion_atom_site_label_3
_geom_torsion_atom_site_label_4
_geom_torsion
_geom_torsion_site_symmetry_1
_geom_torsion_site_symmetry_2
_geom_torsion_site_symmetry_3
_geom_torsion_site_symmetry_4
_geom_torsion_publ_flag
C3 O2 C1 O25 174.0(4) . . . . ?
C3 O2 C1 N5 -6.6(4) . . . . ?
C13 N5 C1 O25 -11.0(6) . . . . ?
C4 N5 C1 O25 169.2(4) . . . . ?
C13 N5 C1 O2 169.7(3) . . . . ?
C4 N5 C1 O2 -10.2(4) . . . . ?
C1 O2 C3 C4 19.8(4) . . . . ?
C1 N5 C4 C3 21.0(3) . . . . ?
C13 N5 C4 C3 -158.9(3) . . . . ?
C1 N5 C4 C6 -101.2(3) . . . . ?
C13 N5 C4 C6 78.9(4) . . . . ?
O2 C3 C4 N5 -23.5(4) . . . . ?
O2 C3 C4 C6 96.4(4) . . . . ?
N5 C4 C6 C7 62.3(4) . . . . ?
C3 C4 C6 C7 -50.4(4) . . . . ?
C4 C6 C7 C8 95.2(4) . . . . ?
C4 C6 C7 C12 -82.8(4) . . . . ?
C12 C7 C8 C9 2.1(6) . . . . ?
C6 C7 C8 C9 -175.9(4) . . . . ?
C7 C8 C9 C10 -0.7(7) . . . . ?
C8 C9 C10 C11 -0.9(9) . . . . ?
C9 C10 C11 C12 1.1(8) . . . . ?
C10 C11 C12 C7 0.5(7) . . . . ?
C8 C7 C12 C11 -2.1(5) . . . . ?
C6 C7 C12 C11 176.0(4) . . . . ?
C1 N5 C13 O14 -179.5(3) . . . . ?
C4 N5 C13 O14 0.3(4) . . . . ?
C1 N5 C13 C15 -2.7(5) . . . . ?
C4 N5 C13 C15 177.2(3) . . . . ?
C20 O22 C14 C5 -176.8(4) . . . . ?
O14 C13 C15 C19 -19.6(4) . . . . ?
N5 C13 C15 C19 163.7(3) . . . . ?
O14 C13 C15 C16 102.7(4) . . . . ?
N5 C13 C15 C16 -74.0(4) . . . . ?
C13 C15 C16 C17 166.5(3) . . . . ?
C19 C15 C16 C17 -72.5(5) . . . . ?
C15 C16 C17 C18 138.7(5) . . . . ?
C13 C15 C19 C20 -54.4(4) . . . . ?
C16 C15 C19 C20 -175.2(3) . . . . ?
C14 O22 C20 O21 7.0(5) . . . . ?
C14 O22 C20 C19 -172.7(4) . . . . ?
C15 C19 C20 O21 -34.7(6) . . . . ?
C15 C19 C20 O22 145.0(3) . . . . ?

loop_
_cod_related_entry_id
_cod_related_entry_database
_cod_related_entry_code
1 ChemSpider 30653376
